data_2228060
loop_
_publ_author_name
'Weber, Andrew P.'
'Stojanovic, Milorad'
'Pischek, Matthew R.'
'Sykora, Richard E.'

_publ_section_title
;
 Sesquicaesium hemisodium tetracyanidoplatinate(II) sesquihydrate
;
_journal_coeditor_code WM2385
_journal_issue 9
_journal_name_full 'Acta Crystallographica Section E'
_journal_page_first i66
_journal_paper_doi 10.1107/S1600536810032551
_journal_volume 66
_journal_year 2010
_chemical_formula_iupac 'Cs1.5 Na0.5 [Pt(CN)4], 1.5H2 O'
_chemical_formula_moiety '1.5(Cs +), 0.5(Na +), C4 N4 Pt1 2-, 1.5(H2 O)'
_chemical_formula_sum 'C8 H6 Cs3 N8 Na O3 Pt2'
_chemical_formula_weight 1074.11
_chemical_name_systematic
;
Sesquicaesium hemisodium tetracyanidoplatinate(II) sesquihydrate
;
_space_group_IT_number 15
_symmetry_cell_setting monoclinic
_symmetry_space_group_name_Hall '-C 2yc'
_symmetry_space_group_name_H-M 'C 1 2/c 1'
_atom_sites_solution_hydrogens difmap
_atom_sites_solution_primary direct
_atom_sites_solution_secondary difmap
_audit_creation_method SHELXL-97
_cell_angle_alpha 90.00
_cell_angle_beta 117.858(4)
_cell_angle_gamma 90.00
_cell_formula_units_Z 4
_cell_length_a 17.4090(5)
_cell_length_b 7.21900(10)
_cell_length_c 18.3921(5)
_cell_measurement_reflns_used 6424
_cell_measurement_temperature 290(2)
_cell_measurement_theta_max 25.622
_cell_measurement_theta_min 3.081
_cell_volume 2043.56(11)
_computing_cell_refinement
;
<i>CrysAlis Pro</i> (Oxford Diffraction, 2010)
;
_computing_data_collection
;
<i>CrysAlis Pro</i> (Oxford Diffraction, 2010)
;
_computing_data_reduction
;
<i>CrysAlis Pro</i> (Oxford Diffraction, 2010)
;
_computing_molecular_graphics '<i>OLEX2</i> (Dolomanov <i>et al.</i>, 2009)'
_computing_publication_material '<i>publCIF</i> (Westrip, 2010)'
_computing_structure_refinement 'SHELXL97 (Sheldrick, 2008)'
_computing_structure_solution 'SHELXS97 (Sheldrick, 2008)'
_diffrn_ambient_temperature 290(2)
_diffrn_detector_area_resol_mean 16.0514
_diffrn_measured_fraction_theta_full 0.998
_diffrn_measured_fraction_theta_max 0.998
_diffrn_measurement_device_type 'Oxford Diffraction Excalibur-E'
_diffrn_measurement_method '\w scans'
_diffrn_radiation_monochromator graphite
_diffrn_radiation_source 'fine-focus sealed tube'
_diffrn_radiation_type MoK\a
_diffrn_radiation_wavelength 0.71073
_diffrn_reflns_av_R_equivalents 0.0186
_diffrn_reflns_av_sigmaI/netI 0.0142
_diffrn_reflns_limit_h_max 21
_diffrn_reflns_limit_h_min -21
_diffrn_reflns_limit_k_max 8
_diffrn_reflns_limit_k_min -8
_diffrn_reflns_limit_l_max 22
_diffrn_reflns_limit_l_min -22
_diffrn_reflns_number 8164
_diffrn_reflns_theta_full 25.68
_diffrn_reflns_theta_max 25.68
_diffrn_reflns_theta_min 3.12
_diffrn_standards_number 0
_exptl_absorpt_coefficient_mu 18.988
_exptl_absorpt_correction_T_max 1.00
_exptl_absorpt_correction_T_min 0.471
_exptl_absorpt_correction_type multi-scan
_exptl_absorpt_process_details
;
(<i>CrysAlis Pro</i>; Oxford Diffraction, 2010)
;
_exptl_crystal_colour colorless
_exptl_crystal_density_diffrn 3.491
_exptl_crystal_density_method 'not measured'
_exptl_crystal_description prism
_exptl_crystal_F_000 1864
_exptl_crystal_size_max 0.20
_exptl_crystal_size_mid 0.14
_exptl_crystal_size_min 0.08
_refine_diff_density_max 0.625
_refine_diff_density_min -0.473
_refine_ls_extinction_coef 0.000819(19)
_refine_ls_extinction_expression Fc^*^=kFc[1+0.001xFc^2^\l^3^/sin(2\q)]^-1/4^
_refine_ls_extinction_method 'SHELXL97 (Sheldrick, 2008)'
_refine_ls_goodness_of_fit_ref 1.150
_refine_ls_hydrogen_treatment mixed
_refine_ls_matrix_type full
_refine_ls_number_parameters 126
_refine_ls_number_reflns 1949
_refine_ls_number_restraints 6
_refine_ls_restrained_S_all 1.149
_refine_ls_R_factor_all 0.0161
_refine_ls_R_factor_gt 0.0140
_refine_ls_shift/su_max 0.002
_refine_ls_shift/su_mean 0.000
_refine_ls_structure_factor_coef Fsqd
_refine_ls_weighting_details 'calc w=1/[\s^2^(Fo^2^)+(0.0147P)^2^+4.0939P] where P=(Fo^2^+2Fc^2^)/3'
_refine_ls_weighting_scheme calc
_refine_ls_wR_factor_gt 0.0334
_refine_ls_wR_factor_ref 0.0336
_reflns_number_gt 1789
_reflns_number_total 1949
_reflns_threshold_expression I>2\s(I)
_cod_data_source_file wm2385.cif
_cod_data_source_block I
_cod_original_sg_symbol_H-M 'C 2/c'
_cod_database_code 2228060
_cod_database_fobs_code 2228060

loop_
_symmetry_equiv_pos_as_xyz
'x, y, z'
'-x, y, -z+1/2'
'x+1/2, y+1/2, z'
'-x+1/2, y+1/2, -z+1/2'
'-x, -y, -z'
'x, -y, z-1/2'
'-x+1/2, -y+1/2, -z'
'x+1/2, -y+1/2, z-1/2'

loop_
_atom_site_type_symbol
_atom_site_label
_atom_site_fract_x
_atom_site_fract_y
_atom_site_fract_z
_atom_site_U_iso_or_equiv
_atom_site_adp_type
_atom_site_calc_flag
_atom_site_refinement_flags
_atom_site_occupancy
_atom_site_disorder_assembly
_atom_site_disorder_group
Cs Cs1 0.0000 1.18745(7) -0.2500 0.04903(13) Uani d S 1 . .
Cs Cs2 0.111975(18) 0.76781(4) -0.017780(19) 0.03819(9) Uani d . 1 . .
Na Na1 0.2500 0.2500 0.0000 0.0307(5) Uani d S 1 . .
Pt Pt1 0.236863(10) 0.51660(2) 0.244311(9) 0.02326(7) Uani d . 1 . .
C C1 0.3610(3) 0.5200(6) 0.3297(3) 0.0321(10) Uani d . 1 . .
C C2 0.2026(3) 0.5153(5) 0.3330(2) 0.0285(9) Uani d . 1 . .
C C3 0.1120(3) 0.5245(6) 0.1605(3) 0.0298(9) Uani d . 1 . .
C C4 0.2736(3) 0.5128(5) 0.1564(2) 0.0267(9) Uani d . 1 . .
N N1 0.4315(3) 0.5232(6) 0.3789(3) 0.0477(11) Uani d . 1 . .
N N2 0.1834(3) 0.5155(6) 0.3851(3) 0.0446(10) Uani d . 1 . .
N N3 0.0407(3) 0.5366(6) 0.1146(3) 0.0465(10) Uani d . 1 . .
N N4 0.2955(3) 0.5061(5) 0.1069(2) 0.0376(9) Uani d . 1 . .
O O1 0.1138(2) 0.2401(5) -0.0028(2) 0.0443(9) Uani d D 1 . .
H H1A 0.109(3) 0.213(8) 0.040(2) 0.066 Uiso d D 1 . .
H H1B 0.070(2) 0.289(7) -0.040(2) 0.066 Uiso d D 1 . .
O O2 0.0000 0.7576(8) -0.2500 0.087(2) Uani d SD 1 . .
H H2 -0.031(5) 0.698(5) -0.2927(19) 0.131 Uiso d D 1 . .

loop_
_atom_site_aniso_label
_atom_site_aniso_U_11
_atom_site_aniso_U_22
_atom_site_aniso_U_33
_atom_site_aniso_U_12
_atom_site_aniso_U_13
_atom_site_aniso_U_23
Cs1 0.0443(2) 0.0501(3) 0.0628(3) 0.000 0.0335(2) 0.000
Cs2 0.02998(15) 0.04395(17) 0.04217(17) 0.00112(12) 0.01814(13) 0.00518(13)
Na1 0.0286(12) 0.0374(13) 0.0269(12) -0.0005(10) 0.0135(10) 0.0005(10)
Pt1 0.02326(9) 0.02732(10) 0.01992(9) -0.00030(6) 0.01069(7) -0.00112(6)
C1 0.033(2) 0.035(2) 0.029(2) -0.0009(19) 0.016(2) -0.0013(19)
C2 0.028(2) 0.028(2) 0.027(2) -0.0014(17) 0.0107(18) -0.0025(17)
C3 0.032(2) 0.034(2) 0.026(2) -0.0021(18) 0.0149(19) -0.0017(18)
C4 0.025(2) 0.026(2) 0.026(2) 0.0001(17) 0.0094(17) -0.0009(17)
N1 0.031(2) 0.059(3) 0.043(2) -0.0010(19) 0.0084(19) -0.003(2)
N2 0.059(3) 0.050(2) 0.038(2) -0.004(2) 0.033(2) -0.0024(19)
N3 0.032(2) 0.056(3) 0.042(2) -0.0005(19) 0.0088(19) -0.004(2)
N4 0.043(2) 0.044(2) 0.034(2) -0.0008(18) 0.0247(18) -0.0023(17)
O1 0.0303(16) 0.066(2) 0.038(2) 0.0061(16) 0.0175(15) 0.0116(17)
O2 0.083(5) 0.069(4) 0.127(7) 0.000 0.063(5) 0.000

loop_
_atom_type_symbol
_atom_type_description
_atom_type_scat_dispersion_real
_atom_type_scat_dispersion_imag
_atom_type_scat_source
C C 0.0033 0.0016 'International Tables Vol C Tables 4.2.6.8 and 6.1.1.4'
H H 0.0000 0.0000 'International Tables Vol C Tables 4.2.6.8 and 6.1.1.4'
N N 0.0061 0.0033 'International Tables Vol C Tables 4.2.6.8 and 6.1.1.4'
O O 0.0106 0.0060 'International Tables Vol C Tables 4.2.6.8 and 6.1.1.4'
Cs Cs -0.3680 2.1192 'International Tables Vol C Tables 4.2.6.8 and 6.1.1.4'
Pt Pt -1.7033 8.3905 'International Tables Vol C Tables 4.2.6.8 and 6.1.1.4'
Na Na 0.0362 0.0249 'International Tables Vol C Tables 4.2.6.8 and 6.1.1.4'

loop_
_geom_angle_atom_site_label_1
_geom_angle_atom_site_label_2
_geom_angle_atom_site_label_3
_geom_angle_site_symmetry_1
_geom_angle_site_symmetry_3
_geom_angle
_geom_angle_publ_flag
O2 Cs1 N1 . 7_565 63.96(7) ?
O2 Cs1 N1 . 8_465 63.96(7) ?
N1 Cs1 N1 7_565 8_465 127.93(15) ?
O2 Cs1 N3 . 5_575 124.57(7) ?
N1 Cs1 N3 7_565 5_575 169.41(10) ?
N1 Cs1 N3 8_465 5_575 61.00(10) ?
O2 Cs1 N3 . 6_575 124.57(7) ?
N1 Cs1 N3 7_565 6_575 61.00(10) ?
N1 Cs1 N3 8_465 6_575 169.41(10) ?
N3 Cs1 N3 5_575 6_575 110.86(14) ?
O2 Cs1 N4 . 8_465 67.01(6) ?
N1 Cs1 N4 7_565 8_465 82.40(9) ?
N1 Cs1 N4 8_465 8_465 77.84(9) ?
N3 Cs1 N4 5_575 8_465 106.38(9) ?
N3 Cs1 N4 6_575 8_465 99.28(9) ?
O2 Cs1 N4 . 7_565 67.01(6) ?
N1 Cs1 N4 7_565 7_565 77.84(9) ?
N1 Cs1 N4 8_465 7_565 82.40(9) ?
N3 Cs1 N4 5_575 7_565 99.28(9) ?
N3 Cs1 N4 6_575 7_565 106.38(9) ?
N4 Cs1 N4 8_465 7_565 134.02(12) ?
O2 Cs1 N2 . 6_575 125.63(6) ?
N1 Cs1 N2 7_565 6_575 104.50(9) ?
N1 Cs1 N2 8_465 6_575 105.13(9) ?
N3 Cs1 N2 5_575 6_575 65.76(9) ?
N3 Cs1 N2 6_575 6_575 75.49(9) ?
N4 Cs1 N2 8_465 6_575 167.20(9) ?
N4 Cs1 N2 7_565 6_575 58.66(9) ?
O2 Cs1 N2 . 5_575 125.63(6) ?
N1 Cs1 N2 7_565 5_575 105.13(9) ?
N1 Cs1 N2 8_465 5_575 104.50(9) ?
N3 Cs1 N2 5_575 5_575 75.49(9) ?
N3 Cs1 N2 6_575 5_575 65.76(9) ?
N4 Cs1 N2 8_465 5_575 58.66(9) ?
N4 Cs1 N2 7_565 5_575 167.20(9) ?
N2 Cs1 N2 6_575 5_575 108.74(13) ?
O2 Cs1 C1 . 8_465 66.00(7) ?
N1 Cs1 C1 7_565 8_465 126.47(9) ?
N1 Cs1 C1 8_465 8_465 17.94(9) ?
N3 Cs1 C1 5_575 8_465 63.92(10) ?
N3 Cs1 C1 6_575 8_465 154.32(10) ?
N4 Cs1 C1 8_465 8_465 61.35(9) ?
N4 Cs1 C1 7_565 8_465 99.31(9) ?
N2 Cs1 C1 6_575 8_465 119.49(9) ?
N2 Cs1 C1 5_575 8_465 88.95(9) ?
O2 Cs1 C1 . 7_565 66.00(7) ?
N1 Cs1 C1 7_565 7_565 17.94(9) ?
N1 Cs1 C1 8_465 7_565 126.47(9) ?
N3 Cs1 C1 5_575 7_565 154.32(10) ?
N3 Cs1 C1 6_575 7_565 63.92(10) ?
N4 Cs1 C1 8_465 7_565 99.31(9) ?
N4 Cs1 C1 7_565 7_565 61.35(9) ?
N2 Cs1 C1 6_575 7_565 88.95(9) ?
N2 Cs1 C1 5_575 7_565 119.49(9) ?
C1 Cs1 C1 8_465 7_565 132.01(13) ?
O2 Cs1 C3 . 6_575 123.99(6) ?
N1 Cs1 C3 7_565 6_575 61.52(10) ?
N1 Cs1 C3 8_465 6_575 165.39(9) ?
N3 Cs1 C3 5_575 6_575 108.55(9) ?
N3 Cs1 C3 6_575 6_575 17.71(9) ?
N4 Cs1 C3 8_465 6_575 116.12(9) ?
N4 Cs1 C3 7_565 6_575 89.80(9) ?
N2 Cs1 C3 6_575 6_575 60.29(9) ?
N2 Cs1 C3 5_575 6_575 81.03(9) ?
C1 Cs1 C3 8_465 6_575 168.91(9) ?
C1 Cs1 C3 7_565 6_575 58.23(9) ?
N1 Cs2 N4 8_465 7_565 92.57(11) ?
N1 Cs2 N3 8_465 5_565 70.67(10) ?
N4 Cs2 N3 7_565 5_565 122.44(10) ?
N1 Cs2 N2 8_465 6_565 118.92(11) ?
N4 Cs2 N2 7_565 6_565 68.68(9) ?
N3 Cs2 N2 5_565 6_565 72.87(11) ?
N1 Cs2 O1 8_465 1_565 62.99(9) ?
N4 Cs2 O1 7_565 1_565 63.17(8) ?
N3 Cs2 O1 5_565 1_565 133.63(9) ?
N2 Cs2 O1 6_565 1_565 131.82(9) ?
N1 Cs2 N4 8_465 . 172.46(10) ?
N4 Cs2 N4 7_565 . 94.96(9) ?
N3 Cs2 N4 5_565 . 104.84(9) ?
N2 Cs2 N4 6_565 . 64.01(10) ?
O1 Cs2 N4 1_565 . 121.04(8) ?
N1 Cs2 N1 8_465 4 72.40(12) ?
N4 Cs2 N1 7_565 4 115.65(10) ?
N3 Cs2 N1 5_565 4 110.69(10) ?
N2 Cs2 N1 6_565 4 168.32(10) ?
O1 Cs2 N1 1_565 4 54.15(9) ?
N4 Cs2 N1 . 4 104.40(9) ?
N1 Cs2 N3 8_465 . 93.85(10) ?
N4 Cs2 N3 7_565 . 170.13(9) ?
N3 Cs2 N3 5_565 . 66.92(12) ?
N2 Cs2 N3 6_565 . 114.26(10) ?
O1 Cs2 N3 1_565 . 113.53(9) ?
N4 Cs2 N3 . . 78.72(9) ?
N1 Cs2 N3 4 . 59.58(10) ?
N1 Cs2 C4 8_465 . 155.22(10) ?
N4 Cs2 C4 7_565 . 109.89(10) ?
N3 Cs2 C4 5_565 . 103.78(10) ?
N2 Cs2 C4 6_565 . 80.30(10) ?
O1 Cs2 C4 1_565 . 117.45(8) ?
N4 Cs2 C4 . . 18.33(9) ?
N1 Cs2 C4 4 . 88.03(9) ?
N3 Cs2 C4 . . 62.56(9) ?
N1 Cs2 N2 8_465 4 122.71(10) ?
N4 Cs2 N2 7_565 4 62.33(9) ?
N3 Cs2 N2 5_565 4 166.50(10) ?
N2 Cs2 N2 6_565 4 99.52(9) ?
O1 Cs2 N2 1_565 4 59.73(8) ?
N4 Cs2 N2 . 4 61.66(9) ?
N1 Cs2 N2 4 4 74.63(9) ?
N3 Cs2 N2 . 4 107.83(9) ?
C4 Cs2 N2 . 4 63.43(9) ?
N1 Cs2 C3 8_465 . 110.04(10) ?
N4 Cs2 C3 7_565 . 153.14(10) ?
N3 Cs2 C3 5_565 . 80.06(10) ?
N2 Cs2 C3 6_565 . 109.76(10) ?
O1 Cs2 C3 1_565 . 113.80(9) ?
N4 Cs2 C3 . . 62.76(9) ?
N1 Cs2 C3 4 . 61.13(9) ?
N3 Cs2 C3 . . 17.67(9) ?
C4 Cs2 C3 . . 45.64(9) ?
N2 Cs2 C3 4 . 92.48(9) ?
N1 Cs2 C1 8_465 4 89.08(11) ?
N4 Cs2 C1 7_565 4 110.29(9) ?
N3 Cs2 C1 5_565 4 123.44(10) ?
N2 Cs2 C1 6_565 4 151.87(10) ?
O1 Cs2 C1 1_565 4 56.47(9) ?
N4 Cs2 C1 . 4 88.55(9) ?
N1 Cs2 C1 4 4 17.65(9) ?
N3 Cs2 C1 . 4 62.37(9) ?
C4 Cs2 C1 . 4 73.70(9) ?
N2 Cs2 C1 4 4 59.27(9) ?
C3 Cs2 C1 . 4 57.73(9) ?
O1 Na1 O1 . 7 180.00(17) ?
O1 Na1 N2 . 4_545 93.58(13) ?
O1 Na1 N2 7 4_545 86.42(13) ?
O1 Na1 N2 . 6_565 86.42(13) ?
O1 Na1 N2 7 6_565 93.58(13) ?
N2 Na1 N2 4_545 6_565 180.00(16) ?
O1 Na1 N4 . 7 90.84(13) ?
O1 Na1 N4 7 7 89.16(13) ?
N2 Na1 N4 4_545 7 90.85(13) ?
N2 Na1 N4 6_565 7 89.15(13) ?
O1 Na1 N4 . . 89.16(13) ?
O1 Na1 N4 7 . 90.84(13) ?
N2 Na1 N4 4_545 . 89.15(13) ?
N2 Na1 N4 6_565 . 90.85(13) ?
N4 Na1 N4 7 . 180.00(18) ?
C2 Pt1 C1 . . 89.08(17) ?
C2 Pt1 C3 . . 89.86(17) ?
C1 Pt1 C3 . . 177.41(17) ?
C2 Pt1 C4 . . 178.54(16) ?
C1 Pt1 C4 . . 89.91(17) ?
C3 Pt1 C4 . . 91.18(16) ?
N1 C1 Pt1 . . 179.2(4) ?
N1 C1 Cs1 . 7_565 70.0(3) ?
Pt1 C1 Cs1 . 7_565 110.74(16) ?
N1 C1 Cs2 . 4_545 69.5(3) ?
Pt1 C1 Cs2 . 4_545 110.15(16) ?
Cs1 C1 Cs2 7_565 4_545 110.37(11) ?
N2 C2 Pt1 . . 179.4(4) ?
N2 C2 Cs1 . 5_575 75.9(3) ?
Pt1 C2 Cs1 . 5_575 104.31(14) ?
N2 C2 Cs2 . 4_545 73.6(3) ?
Pt1 C2 Cs2 . 4_545 106.10(15) ?
Cs1 C2 Cs2 5_575 4_545 148.78(12) ?
N3 C3 Pt1 . . 176.8(4) ?
N3 C3 Cs1 . 5_575 70.7(3) ?
Pt1 C3 Cs1 . 5_575 106.37(15) ?
N3 C3 Cs2 . . 75.9(3) ?
Pt1 C3 Cs2 . . 104.23(15) ?
Cs1 C3 Cs2 5_575 . 110.00(11) ?
N4 C4 Pt1 . . 178.2(4) ?
N4 C4 Cs2 . . 74.1(3) ?
Pt1 C4 Cs2 . . 107.38(14) ?
N4 C4 Cs1 . 7_565 71.4(3) ?
Pt1 C4 Cs1 . 7_565 107.30(14) ?
Cs2 C4 Cs1 . 7_565 144.19(12) ?
C1 N1 Cs2 . 8_566 151.8(4) ?
C1 N1 Cs1 . 7_565 92.0(3) ?
Cs2 N1 Cs1 8_566 7_565 93.27(11) ?
C1 N1 Cs2 . 4_545 92.8(3) ?
Cs2 N1 Cs2 8_566 4_545 107.60(12) ?
Cs1 N1 Cs2 7_565 4_545 121.89(13) ?
C2 N2 Na1 . 4 119.8(3) ?
C2 N2 Cs2 . 6_566 140.8(3) ?
Na1 N2 Cs2 4 6_566 95.96(12) ?
C2 N2 Cs1 . 5_575 86.4(3) ?
Na1 N2 Cs1 4 5_575 95.09(12) ?
Cs2 N2 Cs1 6_566 5_575 107.33(11) ?
C2 N2 Cs2 . 4_545 89.0(3) ?
Na1 N2 Cs2 4 4_545 81.26(11) ?
Cs2 N2 Cs2 6_566 4_545 80.48(9) ?
Cs1 N2 Cs2 5_575 4_545 171.76(12) ?
C3 N3 Cs2 . 5_565 133.2(3) ?
C3 N3 Cs1 . 5_575 91.6(3) ?
Cs2 N3 Cs1 5_565 5_575 112.71(12) ?
C3 N3 Cs2 . . 86.4(3) ?
Cs2 N3 Cs2 5_565 . 113.08(12) ?
Cs1 N3 Cs2 5_575 . 117.54(12) ?
C4 N4 Na1 . . 123.3(3) ?
C4 N4 Cs2 . 7_565 144.7(3) ?
Na1 N4 Cs2 . 7_565 91.37(11) ?
C4 N4 Cs2 . . 87.6(3) ?
Na1 N4 Cs2 . . 91.55(11) ?
Cs2 N4 Cs2 7_565 . 85.04(9) ?
C4 N4 Cs1 . 7_565 91.0(3) ?
Na1 N4 Cs1 . 7_565 97.36(11) ?
Cs2 N4 Cs1 7_565 7_565 90.55(9) ?
Cs2 N4 Cs1 . 7_565 170.16(12) ?
Na1 O1 Cs2 . 1_545 90.18(10) ?
Na1 O1 H1A . . 121(4) ?
Cs2 O1 H1A 1_545 . 81(4) ?
Na1 O1 H1B . . 122(4) ?
Cs2 O1 H1B 1_545 . 113(4) ?
H1A O1 H1B . . 115(4) ?
Cs1 O2 Cs2 . 2_554 88.88(9) ?
Cs1 O2 Cs2 . . 88.88(9) ?
Cs2 O2 Cs2 2_554 . 177.76(18) ?
Cs1 O2 H2 . . 121(3) ?
Cs2 O2 H2 . . 147(4) ?

loop_
_geom_bond_atom_site_label_1
_geom_bond_atom_site_label_2
_geom_bond_site_symmetry_2
_geom_bond_distance
_geom_bond_publ_flag
Cs1 O2 . 3.103(6) ?
Cs1 N1 7_565 3.464(4) ?
Cs2 N1 8_465 3.191(4) ?
Cs2 N4 7_565 3.227(4) ?
Cs2 N3 5_565 3.262(4) ?
Cs2 N2 6_565 3.316(4) ?
Cs2 O1 1_565 3.420(4) ?
Cs2 N4 . 3.491(4) ?
Na1 O1 . 2.349(3) ?
Na1 N2 4_545 2.527(4) ?
Na1 N4 . 2.541(4) ?
Pt1 C2 . 1.982(4) ?
Pt1 C1 . 1.991(4) ?
Pt1 C3 . 1.993(4) ?
Pt1 C4 . 1.996(4) ?
C1 N1 . 1.135(6) ?
C2 N2 . 1.153(6) ?
C3 N3 . 1.132(6) ?
C4 N4 . 1.141(5) ?
O1 H1A . 0.85(4) ?
O1 H1B . 0.83(4) ?
O2 H2 . 0.84(3) ?

loop_
_geom_hbond_atom_site_label_D
_geom_hbond_atom_site_label_H
_geom_hbond_atom_site_label_A
_geom_hbond_site_symmetry_A
_geom_hbond_distance_DH
_geom_hbond_distance_HA
_geom_hbond_distance_DA
_geom_hbond_angle_DHA
O1 H1A N1 4_545 0.847(19) 2.37(3) 3.154(6) 155(5)
O1 H1B N3 5_565 0.829(19) 2.17(2) 2.982(5) 166(5)
